data_4517226
loop_
_publ_author_name
'Popp, John'
'Hanf, Schirin'
'Hey-Hawkins, Evamarie'

_publ_section_title
;
 Facile Arene Ligand Exchange in p-Cymene Ruthenium(II) Complexes of
 Tertiary P-Chiral Ferrocenyl Phosphines
;
_journal_issue 27
_journal_name_full 'ACS Omega'
_journal_page_first 22540
_journal_paper_doi 10.1021/acsomega.9b03251
_journal_volume 4
_journal_year 2019
_chemical_absolute_configuration ad
_chemical_formula_sum 'C61.01 H55.04 Cl5 Fe2 O4 P2 Ru'
_chemical_formula_weight 1304.19
_space_group_IT_number 19
_space_group_name_Hall 'P 2ac 2ab'
_space_group_name_H-M_alt 'P 21 21 21'
_symmetry_cell_setting orthorhombic
_symmetry_Int_Tables_number 19
_symmetry_space_group_name_Hall 'P 2ac 2ab'
_symmetry_space_group_name_H-M 'P 21 21 21'
_atom_sites_solution_hydrogens geom
_audit_creation_date 2019-08-21T11:23:20-00:00
_audit_creation_method 'WinGX routine CIF_UPDATE'
_cell_angle_alpha 90
_cell_angle_beta 90
_cell_angle_gamma 90
_cell_formula_units_Z 8
_cell_length_a 10.8773(2)
_cell_length_b 19.3811(4)
_cell_length_c 52.8787(14)
_cell_measurement_reflns_used 11493
_cell_measurement_temperature 130(2)
_cell_measurement_theta_max 25.216
_cell_measurement_theta_min 2.68
_cell_volume 11147.6(4)
_computing_cell_refinement 'Bruker FRAMBO'
_computing_data_collection 'Bruker FRAMBO'
_computing_data_reduction 'Bruker SAINT'
_computing_molecular_graphics 'Bruker SHELXTL'
_computing_publication_material 'Bruker SHELXTL'
_computing_structure_refinement 'SHELXL-2014/7 (Sheldrick, 2014)'
_computing_structure_solution 'Bruker SHELXTL'
_diffrn_ambient_temperature 130(2)
_diffrn_detector_area_resol_mean 16.356
_diffrn_measured_fraction_theta_full 0.998
_diffrn_measured_fraction_theta_max 0.939
_diffrn_measurement_device_type 'multiwire proportional'
_diffrn_measurement_method 'phi and omega scans'
_diffrn_radiation_type MoK\a
_diffrn_radiation_wavelength 0.71073
_diffrn_reflns_av_R_equivalents 0.0626
_diffrn_reflns_av_unetI/netI 0.0794
_diffrn_reflns_Laue_measured_fraction_full 0.998
_diffrn_reflns_Laue_measured_fraction_max 0.939
_diffrn_reflns_limit_h_max 13
_diffrn_reflns_limit_h_min -13
_diffrn_reflns_limit_k_max 23
_diffrn_reflns_limit_k_min -24
_diffrn_reflns_limit_l_max 63
_diffrn_reflns_limit_l_min -66
_diffrn_reflns_number 59414
_diffrn_reflns_point_group_measured_fraction_full 0.945
_diffrn_reflns_point_group_measured_fraction_max 0.869
_diffrn_reflns_theta_full 25.242
_diffrn_reflns_theta_max 26.797
_diffrn_reflns_theta_min 2.425
_diffrn_source 'Enhance (Mo) X-ray Source'
_exptl_absorpt_coefficient_mu 1.126
_exptl_absorpt_correction_T_max 1
_exptl_absorpt_correction_T_min 0.92807
_exptl_absorpt_correction_type multi-scan
_exptl_absorpt_process_details
;
        'Wed Dec 19 14:43:15 2018'
;
_exptl_crystal_colour 'clear orange'
_exptl_crystal_density_diffrn 1.554
_exptl_crystal_description needle
_exptl_crystal_F_000 5313
_exptl_crystal_size_max 0.5
_exptl_crystal_size_mid 0.05
_exptl_crystal_size_min 0.02
_refine_diff_density_max 2.299
_refine_diff_density_min -3.587
_refine_diff_density_rms 0.15
_refine_ls_abs_structure_details
;
 Flack x determined using 5730 quotients [(I+)-(I-)]/[(I+)+(I-)]
 (Parsons, Flack and Wagner, Acta Cryst. B69 (2013) 249-259).
;
_refine_ls_abs_structure_Flack -0.007(10)
_refine_ls_extinction_method none
_refine_ls_goodness_of_fit_ref 1.082
_refine_ls_hydrogen_treatment constr
_refine_ls_matrix_type full
_refine_ls_number_parameters 1487
_refine_ls_number_reflns 20708
_refine_ls_number_restraints 256
_refine_ls_restrained_S_all 1.086
_refine_ls_R_factor_all 0.0928
_refine_ls_R_factor_gt 0.0779
_refine_ls_shift/su_max 0.001
_refine_ls_shift/su_mean 0
_refine_ls_structure_factor_coef Fsqd
_refine_ls_weighting_details 'w=1/[\s^2^(Fo^2^)+(0.0924P)^2^+43.1969P] where P=(Fo^2^+2Fc^2^)/3'
_refine_ls_weighting_scheme calc
_refine_ls_wR_factor_gt 0.1793
_refine_ls_wR_factor_ref 0.1892
_reflns_Friedel_coverage 0.692
_reflns_Friedel_fraction_full 0.88
_reflns_Friedel_fraction_max 0.784
_reflns_number_gt 17632
_reflns_number_total 20708
_reflns_threshold_expression 'I > 2\s(I)'
_cod_data_source_file ao9b03251_si_006.cif
_cod_data_source_block x3036_out
_cod_depositor_comments 'Adding full bibliography for 4517222--4517226.cif.'
_cod_database_code 4517226

loop_
_symmetry_equiv_pos_as_xyz
'x, y, z'
'-x+1/2, -y, z+1/2'
'-x, y+1/2, -z+1/2'
'x+1/2, -y+1/2, -z'

loop_
_atom_site_label
_atom_site_type_symbol
_atom_site_fract_x
_atom_site_fract_y
_atom_site_fract_z
_atom_site_U_iso_or_equiv
_atom_site_adp_type
_atom_site_occupancy
_atom_site_site_symmetry_order
_atom_site_calc_flag
_atom_site_refinement_flags_posn
_atom_site_refinement_flags_adp
_atom_site_refinement_flags_occupancy
_atom_site_disorder_assembly
_atom_site_disorder_group
Ru1 Ru 0.18010(7) 0.62389(4) 0.46198(2) 0.01392(19) Uani 1 1 d . . . . .
Ru2 Ru 0.77222(9) 0.34109(6) 0.29246(2) 0.0307(3) Uani 1 1 d . . . . .
Fe1 Fe 0.36838(15) 0.48287(9) 0.52672(3) 0.0217(4) Uani 1 1 d . . . . .
Fe2 Fe 0.26219(18) 0.67019(10) 0.37218(3) 0.0294(4) Uani 1 1 d . . . . .
Fe3 Fe 0.70324(17) 0.59097(13) 0.27791(4) 0.0460(6) Uani 1 1 d . . . . .
Fe4 Fe 0.63342(16) 0.18676(10) 0.35857(4) 0.0288(4) Uani 1 1 d . . . . .
Cl1 Cl 0.2819(2) 0.67393(14) 0.49761(5) 0.0217(6) Uani 1 1 d . . . . .
Cl2 Cl 0.0327(2) 0.59228(16) 0.43064(6) 0.0240(6) Uani 1 1 d . . . . .
Cl3 Cl 0.9400(3) 0.41953(17) 0.29396(7) 0.0330(7) Uani 1 1 d . . . . .
Cl4 Cl 0.6356(3) 0.2480(2) 0.28309(7) 0.0458(10) Uani 1 1 d . . . . .
Cl5 Cl 0.2118(3) 0.23834(18) 0.47951(8) 0.0445(9) Uani 1 1 d . . . . .
Cl6 Cl 0.2930(4) 0.1945(2) 0.42984(8) 0.0512(10) Uani 1 1 d . . . . .
Cl7 Cl 0.4567(3) 0.27130(19) 0.46211(8) 0.0442(9) Uani 1 1 d . . . . .
P1 P 0.2307(2) 0.51552(15) 0.46795(5) 0.0164(6) Uani 1 1 d . . . . .
P2 P 0.3292(2) 0.65886(14) 0.43709(5) 0.0155(5) Uani 1 1 d . . . . .
P3 P 0.6232(3) 0.4163(2) 0.28692(6) 0.0397(10) Uani 1 1 d . . . . .
P4 P 0.7814(3) 0.33123(17) 0.33376(6) 0.0234(7) Uani 1 1 d . . . . .
O1 O 0.4040(9) 0.1468(5) 0.5694(2) 0.046(3) Uani 1 1 d . . . . .
O2 O 0.0314(7) 0.5943(4) 0.49012(15) 0.0216(18) Uani 1 1 d . . . . .
O3 O 0.1154(7) 0.7324(4) 0.45499(15) 0.0196(17) Uani 1 1 d . . . . .
O4 O 0.2426(12) 0.5459(5) 0.24845(17) 0.049(3) Uani 1 1 d . . . . .
O6 O 0.7893(10) 0.3540(6) 0.25033(18) 0.054(3) Uani 1 1 d . . . . .
O7 O 0.9149(8) 0.2568(5) 0.29555(17) 0.033(2) Uani 1 1 d . . . . .
O8 O 0.1123(9) -0.0028(6) 0.3913(2) 0.053(3) Uani 1 1 d . . . . .
C1 C 0.3143(14) 0.0970(8) 0.5646(3) 0.049(4) Uani 1 1 d . . . . .
H1A H 0.2863 0.1013 0.5475 0.073 Uiso 1 1 calc R U . . .
H1B H 0.2464 0.1036 0.5759 0.073 Uiso 1 1 calc R U . . .
H1C H 0.3486 0.0519 0.5671 0.073 Uiso 1 1 calc R U . . .
C2 C 0.3767(12) 0.2152(7) 0.5662(3) 0.038(3) Uani 1 1 d . . . . .
C3 C 0.4620(12) 0.2611(8) 0.5723(3) 0.038(3) Uani 1 1 d . . . . .
H3 H 0.5382 0.2456 0.5779 0.045 Uiso 1 1 calc R U . . .
C4 C 0.4410(13) 0.3306(8) 0.5706(3) 0.042(4) Uani 1 1 d . . . . .
H4 H 0.5016 0.3613 0.5759 0.05 Uiso 1 1 calc R U . . .
C5 C 0.2646(13) 0.2390(8) 0.5564(3) 0.037(3) Uani 1 1 d . . . . .
H5 H 0.2048 0.2077 0.5513 0.045 Uiso 1 1 calc R U . . .
C6 C 0.2435(11) 0.3086(6) 0.5544(3) 0.030(3) Uani 1 1 d . . . . .
H6 H 0.1681 0.3239 0.5483 0.036 Uiso 1 1 calc R U . . .
C7 C 0.3313(12) 0.3563(7) 0.5612(3) 0.032(3) Uani 1 1 d . . . . .
C8 C 0.3077(12) 0.4310(7) 0.5579(2) 0.029(3) Uani 1 1 d . . . . .
C9 C 0.2085(11) 0.4623(7) 0.5451(2) 0.027(3) Uani 1 1 d . . . . .
H9 H 0.1378 0.4379 0.5379 0.032 Uiso 1 1 calc R U . . .
C10 C 0.2278(12) 0.5354(6) 0.5442(2) 0.026(3) Uani 1 1 d . . . . .
H10 H 0.1734 0.5697 0.5364 0.031 Uiso 1 1 calc R U . . .
C11 C 0.3426(12) 0.5486(7) 0.5564(2) 0.033(3) Uani 1 1 d . . . . .
H11 H 0.3813 0.5939 0.5585 0.039 Uiso 1 1 calc R U . . .
C12 C 0.3914(11) 0.4854(8) 0.5644(2) 0.033(3) Uani 1 1 d . . . . .
H12 H 0.4699 0.4794 0.5732 0.039 Uiso 1 1 calc R U . . .
C13 C 0.3818(11) 0.4199(6) 0.4962(2) 0.025(3) Uani 1 1 d . . . . .
H13 H 0.329 0.3799 0.4929 0.029 Uiso 1 1 calc R U . . .
C14 C 0.4923(11) 0.4182(7) 0.5101(2) 0.029(3) Uani 1 1 d . . . . .
H14 H 0.5315 0.3777 0.5177 0.035 Uiso 1 1 calc R U . . .
C15 C 0.5377(11) 0.4880(7) 0.5101(2) 0.030(3) Uani 1 1 d . . . . .
H15 H 0.6132 0.5035 0.5185 0.036 Uiso 1 1 calc R U . . .
C16 C 0.4553(10) 0.5305(6) 0.4972(2) 0.020(2) Uani 1 1 d . . . . .
H16 H 0.4636 0.5804 0.4948 0.024 Uiso 1 1 calc R U . . .
C17 C 0.3556(9) 0.4888(6) 0.4886(2) 0.018(2) Uani 1 1 d . . . . .
C18 C 0.0932(10) 0.4792(7) 0.4823(2) 0.023(3) Uani 1 1 d . . . . .
C19 C 0.0672(11) 0.4089(7) 0.4836(2) 0.026(3) Uani 1 1 d . . . . .
H19 H 0.1201 0.3774 0.4759 0.032 Uiso 1 1 calc R U . . .
C20 C -0.0355(11) 0.3853(7) 0.4960(3) 0.034(3) Uani 1 1 d . . . . .
H20 H -0.0507 0.3381 0.4967 0.041 Uiso 1 1 calc R U . . .
C21 C -0.1161(13) 0.4301(8) 0.5073(3) 0.043(4) Uani 1 1 d . . . . .
H21 H -0.1843 0.4136 0.516 0.052 Uiso 1 1 calc R U . . .
C22 C -0.0940(12) 0.5010(7) 0.5056(3) 0.030(3) Uani 1 1 d . . . . .
H22 H -0.1481 0.5321 0.5131 0.037 Uiso 1 1 calc R U . . .
C23 C 0.0069(10) 0.5247(7) 0.4929(2) 0.023(3) Uani 1 1 d . . . . .
C24 C -0.0187(12) 0.6410(7) 0.5079(3) 0.034(3) Uani 1 1 d . . . . .
H24A H 0.0219 0.6848 0.5064 0.05 Uiso 1 1 calc R U . . .
H24B H -0.0071 0.6232 0.5247 0.05 Uiso 1 1 calc R U . . .
H24C H -0.105 0.6467 0.5047 0.05 Uiso 1 1 calc R U . . .
C25 C 0.2591(11) 0.4574(5) 0.44090(19) 0.016(2) Uani 1 1 d . . . . .
C26 C 0.1647(12) 0.4349(6) 0.4260(2) 0.028(3) Uani 1 1 d . . . . .
H26 H 0.0844 0.4471 0.43 0.034 Uiso 1 1 calc R U . . .
C27 C 0.1872(12) 0.3941(6) 0.4051(2) 0.029(3) Uani 1 1 d . . . . .
H27 H 0.1221 0.3782 0.3953 0.034 Uiso 1 1 calc R U . . .
C28 C 0.3075(13) 0.3768(7) 0.3987(2) 0.033(3) Uani 1 1 d . . . . .
H28 H 0.3231 0.35 0.3844 0.039 Uiso 1 1 calc R U . . .
C29 C 0.4039(13) 0.3998(7) 0.4136(2) 0.031(3) Uani 1 1 d . . . . .
H29 H 0.4845 0.3878 0.4097 0.037 Uiso 1 1 calc R U . . .
C30 C 0.3788(11) 0.4408(6) 0.4344(2) 0.023(3) Uani 1 1 d . . . . .
H30 H 0.4434 0.4575 0.4441 0.028 Uiso 1 1 calc R U . . .
C31 C 0.4894(10) 0.6452(6) 0.4462(2) 0.018(2) Uani 1 1 d . . . . .
C32 C 0.5465(10) 0.6843(6) 0.4648(3) 0.024(3) Uani 1 1 d . . . . .
H32 H 0.5035 0.7203 0.4723 0.029 Uiso 1 1 calc R U . . .
C33 C 0.6648(11) 0.6713(6) 0.4722(3) 0.031(3) Uani 1 1 d . . . . .
H33 H 0.7009 0.6977 0.4848 0.037 Uiso 1 1 calc R U . . .
C34 C 0.7299(11) 0.6192(6) 0.4608(3) 0.031(3) Uani 1 1 d . . . . .
H34 H 0.8113 0.6112 0.4654 0.037 Uiso 1 1 calc R U . . .
C35 C 0.6742(12) 0.5783(6) 0.4427(2) 0.027(3) Uani 1 1 d . . . . .
H35 H 0.7178 0.5424 0.4352 0.033 Uiso 1 1 calc R U . . .
C36 C 0.5541(10) 0.5909(6) 0.4355(2) 0.024(3) Uani 1 1 d . . . . .
H36 H 0.5165 0.5628 0.4236 0.028 Uiso 1 1 calc R U . . .
C37 C 0.3101(11) 0.7524(5) 0.4372(2) 0.020(2) Uani 1 1 d . . . . .
C38 C 0.3985(12) 0.7993(7) 0.4286(3) 0.031(3) Uani 1 1 d . . . . .
H38 H 0.4751 0.7832 0.4235 0.037 Uiso 1 1 calc R U . . .
C39 C 0.3740(13) 0.8687(7) 0.4275(2) 0.031(3) Uani 1 1 d . . . . .
H39 H 0.4318 0.8988 0.4207 0.037 Uiso 1 1 calc R U . . .
C40 C 0.2638(14) 0.8937(7) 0.4364(3) 0.036(3) Uani 1 1 d . . . . .
H40 H 0.2487 0.9409 0.4362 0.043 Uiso 1 1 calc R U . . .
C41 C 0.1763(13) 0.8498(6) 0.4456(3) 0.032(3) Uani 1 1 d . . . . .
H41 H 0.1018 0.8671 0.4514 0.038 Uiso 1 1 calc R U . . .
C42 C 0.1979(11) 0.7801(6) 0.4462(2) 0.024(3) Uani 1 1 d . . . . .
C43 C -0.0114(11) 0.7536(7) 0.4559(3) 0.038(4) Uani 1 1 d . . . . .
H43A H -0.035 0.7721 0.4398 0.057 Uiso 1 1 calc R U . . .
H43B H -0.0214 0.7884 0.4687 0.057 Uiso 1 1 calc R U . . .
H43C H -0.0622 0.7146 0.4599 0.057 Uiso 1 1 calc R U . . .
C44 C 0.3430(10) 0.6353(6) 0.4042(2) 0.022(3) Uani 1 1 d . . . . .
C45 C 0.4329(12) 0.6598(7) 0.3871(2) 0.029(3) Uani 1 1 d . . . . .
H45 H 0.4902 0.6978 0.3905 0.035 Uiso 1 1 calc R U . . .
C46 C 0.4261(13) 0.6226(8) 0.3649(2) 0.038(3) Uani 1 1 d . . . . .
H46 H 0.4774 0.6298 0.3499 0.046 Uiso 1 1 calc R U . . .
C47 C 0.3294(14) 0.5740(8) 0.3672(3) 0.040(4) Uani 1 1 d . . . . .
H47 H 0.3034 0.5408 0.3542 0.047 Uiso 1 1 calc R U . . .
C48 C 0.2804(12) 0.5804(6) 0.3918(2) 0.026(3) Uani 1 1 d . . . . .
H48 H 0.2131 0.5529 0.3989 0.031 Uiso 1 1 calc R U . . .
C49 C 0.0861(14) 0.6773(8) 0.3590(3) 0.042(4) Uani 1 1 d . . . . .
H49 H 0.0231 0.6412 0.3589 0.05 Uiso 1 1 calc R U . . .
C50 C 0.1107(17) 0.7275(10) 0.3790(3) 0.057(5) Uani 1 1 d . . . . .
H50 H 0.0673 0.729 0.3952 0.068 Uiso 1 1 calc R U . . .
C51 C 0.2004(16) 0.7700(8) 0.3725(3) 0.043(4) Uani 1 1 d . . . . .
H51 H 0.2333 0.8076 0.3829 0.052 Uiso 1 1 calc R U . . .
C52 C 0.2442(15) 0.7499(7) 0.3479(3) 0.043(4) Uani 1 1 d . . . . .
H52 H 0.3108 0.772 0.3384 0.052 Uiso 1 1 calc R U . . .
C53 C 0.1705(13) 0.6936(7) 0.3394(2) 0.031(3) Uani 1 1 d . . . . .
C54 C 0.1866(11) 0.6561(7) 0.3159(2) 0.028(3) Uani 1 1 d . . . . .
C55 C 0.2502(10) 0.6829(6) 0.2953(2) 0.025(3) Uani 1 1 d . . . . .
H55 H 0.281 0.7276 0.2965 0.029 Uiso 1 1 calc R U . . .
C56 C 0.2702(13) 0.6474(7) 0.2732(3) 0.034(3) Uani 1 1 d . . . . .
H56 H 0.3149 0.6672 0.2601 0.041 Uiso 1 1 calc R U . . .
C57 C 0.1455(12) 0.5874(7) 0.3127(2) 0.033(3) Uani 1 1 d . . . . .
H57 H 0.1044 0.5658 0.326 0.039 Uiso 1 1 calc R U . . .
C58 C 0.1642(12) 0.5521(8) 0.2910(3) 0.038(3) Uani 1 1 d . . . . .
H58 H 0.137 0.5068 0.2897 0.046 Uiso 1 1 calc R U . . .
C59 C 0.2233(13) 0.5827(7) 0.2708(2) 0.035(3) Uani 1 1 d . . . . .
C61 C 0.0297(17) -0.0376(11) 0.3749(3) 0.068(6) Uani 1 1 d . . . . .
H61A H -0.0128 -0.0045 0.3646 0.102 Uiso 1 1 calc R U . . .
H61B H -0.0289 -0.0631 0.3848 0.102 Uiso 1 1 calc R U . . .
H61C H 0.0748 -0.0687 0.3643 0.102 Uiso 1 1 calc R U . . .
C60A C 0.334(3) 0.5771(14) 0.2300(6) 0.046(9) Uani 0.51(3) 1 d . . P . .
H60A H 0.3433 0.5468 0.2158 0.069 Uiso 0.51(3) 1 calc R U P . .
H60B H 0.4114 0.5831 0.2383 0.069 Uiso 0.51(3) 1 calc R U P . .
H60C H 0.3037 0.621 0.2244 0.069 Uiso 0.51(3) 1 calc R U P . .
C60B C 0.162(2) 0.4862(15) 0.2462(6) 0.041(9) Uani 0.51(3) 1 d . . P . .
H60D H 0.0836 0.4967 0.2534 0.061 Uiso 0.51(3) 1 calc R U P . .
H60E H 0.1982 0.4478 0.255 0.061 Uiso 0.51(3) 1 calc R U P . .
H60F H 0.1525 0.4745 0.2287 0.061 Uiso 0.51(3) 1 calc R U P . .
C62 C 0.2211(13) 0.0174(7) 0.3814(3) 0.035(3) Uani 1 1 d . . . . .
C63 C 0.3050(16) 0.0436(7) 0.3989(3) 0.046(4) Uani 1 1 d . . . . .
H63 H 0.2843 0.0452 0.4159 0.055 Uiso 1 1 calc R U . . .
C64 C 0.4172(15) 0.0671(7) 0.3912(3) 0.042(4) Uani 1 1 d . . . . .
H64 H 0.4705 0.0861 0.403 0.05 Uiso 1 1 calc R U . . .
C65 C 0.2538(14) 0.0123(8) 0.3567(3) 0.045(4) Uani 1 1 d . . . . .
H65 H 0.2006 -0.0075 0.345 0.054 Uiso 1 1 calc R U . . .
C66 C 0.3705(14) 0.0377(8) 0.3489(3) 0.042(4) Uani 1 1 d . . . . .
H66 H 0.3902 0.037 0.3318 0.05 Uiso 1 1 calc R U . . .
C67 C 0.4539(13) 0.0629(7) 0.3656(3) 0.035(3) Uani 1 1 d . . . . .
C68 C 0.5748(13) 0.0868(7) 0.3578(3) 0.032(3) Uani 1 1 d . . . . .
C69 C 0.6090(14) 0.1103(6) 0.3332(3) 0.036(3) Uani 1 1 d . . . . .
H69 H 0.5537 0.1126 0.3186 0.043 Uiso 1 1 calc R U . . .
C70 C 0.7337(14) 0.1315(7) 0.3331(3) 0.045(4) Uani 1 1 d . . . . .
H70 H 0.7797 0.1499 0.3187 0.054 Uiso 1 1 calc R U . . .
C71 C 0.7795(13) 0.1209(7) 0.3582(3) 0.043(4) Uani 1 1 d . . . . .
H71 H 0.8628 0.1314 0.3642 0.051 Uiso 1 1 calc R U . . .
C72 C 0.6824(13) 0.0935(7) 0.3731(3) 0.041(3) Uani 1 1 d . . . . .
H72 H 0.6876 0.0823 0.3912 0.05 Uiso 1 1 calc R U . . .
C73 C 0.5444(11) 0.2701(7) 0.3449(2) 0.026(3) Uani 1 1 d . . . . .
H73 H 0.5109 0.2749 0.3278 0.031 Uiso 1 1 calc R U . . .
C74 C 0.4815(12) 0.2439(7) 0.3659(3) 0.030(3) Uani 1 1 d . . . . .
H74 H 0.3967 0.2268 0.3659 0.036 Uiso 1 1 calc R U . . .
C75 C 0.5619(11) 0.2444(7) 0.3870(3) 0.030(3) Uani 1 1 d . . . . .
H75 H 0.5426 0.2285 0.4041 0.035 Uiso 1 1 calc R U . . .
C76 C 0.6747(11) 0.2725(6) 0.3787(2) 0.024(3) Uani 1 1 d . . . . .
H76 H 0.748 0.2786 0.3892 0.029 Uiso 1 1 calc R U . . .
C77 C 0.6667(10) 0.2879(6) 0.3526(2) 0.022(3) Uani 1 1 d . . . . .
C78 C 0.9225(11) 0.2802(7) 0.3385(3) 0.029(3) Uani 1 1 d . . . . .
C79 C 0.9795(12) 0.2725(7) 0.3621(3) 0.031(3) Uani 1 1 d . . . . .
H79 H 0.9486 0.2955 0.3762 0.038 Uiso 1 1 calc R U . . .
C80 C 1.0832(12) 0.2298(7) 0.3645(3) 0.037(3) Uani 1 1 d . . . . .
H80 H 1.1214 0.2253 0.3801 0.044 Uiso 1 1 calc R U . . .
C81 C 1.1277(13) 0.1957(7) 0.3445(3) 0.045(4) Uani 1 1 d . . . . .
H81 H 1.1953 0.1668 0.3463 0.054 Uiso 1 1 calc R U . . .
C82 C 1.0721(13) 0.2039(7) 0.3211(3) 0.044(4) Uani 1 1 d . . . . .
H82 H 1.1035 0.1807 0.3071 0.053 Uiso 1 1 calc R U . . .
C83 C 0.9712(12) 0.2459(7) 0.3182(3) 0.035(3) Uani 1 1 d . . . . .
C84 C 0.9423(15) 0.2109(9) 0.2748(3) 0.051(4) Uani 1 1 d . . . . .
H84A H 0.8899 0.2215 0.2607 0.076 Uiso 1 1 calc R U . . .
H84B H 0.9287 0.1641 0.28 0.076 Uiso 1 1 calc R U . . .
H84C H 1.0267 0.2165 0.2699 0.076 Uiso 1 1 calc R U . . .
C85 C 0.8041(10) 0.4093(6) 0.3536(2) 0.022(2) Uani 1 1 d . . . . .
C86 C 0.7012(10) 0.4415(6) 0.3636(2) 0.021(2) Uani 1 1 d . . . . .
H86 H 0.6241 0.4216 0.3614 0.025 Uiso 1 1 calc R U . . .
C87 C 0.7113(12) 0.5022(7) 0.3769(2) 0.031(3) Uani 1 1 d . . . . .
H87 H 0.6416 0.5244 0.383 0.037 Uiso 1 1 calc R U . . .
C88 C 0.8268(13) 0.5298(7) 0.3810(3) 0.033(3) Uani 1 1 d . . . . .
H88 H 0.835 0.5698 0.3905 0.04 Uiso 1 1 calc R U . . .
C89 C 0.9306(12) 0.4983(7) 0.3711(3) 0.033(3) Uani 1 1 d . . . . .
H89 H 1.008 0.5174 0.3737 0.039 Uiso 1 1 calc R U . . .
C90 C 0.9177(11) 0.4372(7) 0.3569(2) 0.029(3) Uani 1 1 d . . . . .
H90 H 0.9865 0.416 0.35 0.035 Uiso 1 1 calc R U . . .
C91 C 0.9012(16) 0.3488(11) 0.2365(3) 0.069(6) Uani 1 1 d . . . . .
H91A H 0.8964 0.3105 0.225 0.103 Uiso 1 1 calc R U . . .
H91B H 0.9682 0.3417 0.248 0.103 Uiso 1 1 calc R U . . .
H91C H 0.9144 0.3905 0.2271 0.103 Uiso 1 1 calc R U . . .
C98 C 0.4685(12) 0.3955(9) 0.2982(3) 0.041(4) Uani 1 1 d . . . . .
C99 C 0.4244(11) 0.4256(8) 0.3208(3) 0.035(3) Uani 1 1 d . . . . .
H99 H 0.4725 0.4577 0.3294 0.042 Uiso 1 1 calc R U . . .
C100 C 0.3117(11) 0.4079(7) 0.3302(3) 0.035(3) Uani 1 1 d . . . . .
H100 H 0.2836 0.4282 0.3451 0.042 Uiso 1 1 calc R U . . .
C101 C 0.2382(12) 0.3593(8) 0.3176(3) 0.041(4) Uani 1 1 d . . . . .
H101 H 0.1612 0.3472 0.3239 0.049 Uiso 1 1 calc R U . . .
C102 C 0.2827(12) 0.3299(9) 0.2958(3) 0.047(4) Uani 1 1 d . . . . .
H102 H 0.2355 0.2974 0.2872 0.057 Uiso 1 1 calc R U . . .
C103 C 0.3957(13) 0.3480(11) 0.2864(3) 0.054(5) Uani 1 1 d . . . . .
H103 H 0.4236 0.3273 0.2716 0.065 Uiso 1 1 calc R U . . .
C104 C 0.6315(12) 0.5052(8) 0.2954(3) 0.036(3) Uani 1 1 d . U . . .
C105 C 0.7236(12) 0.5378(7) 0.3111(3) 0.035(3) Uani 1 1 d . U . . .
H105 H 0.7998 0.5159 0.3168 0.042 Uiso 1 1 calc R U . . .
C106 C 0.6888(13) 0.6072(8) 0.3162(3) 0.040(3) Uani 1 1 d . U . . .
H106 H 0.7332 0.6412 0.3264 0.048 Uiso 1 1 calc R U . . .
C107 C 0.5718(14) 0.6167(10) 0.3029(3) 0.054(4) Uani 1 1 d . U . . .
H107 H 0.5239 0.6595 0.3025 0.065 Uiso 1 1 calc R U . . .
C108 C 0.5393(13) 0.5572(9) 0.2913(3) 0.047(4) Uani 1 1 d . U . . .
H108 H 0.4651 0.551 0.2811 0.056 Uiso 1 1 calc R U . . .
C109 C 0.8742(14) 0.6137(9) 0.2649(3) 0.049(4) Uani 1 1 d . U . . .
H109 H 0.9523 0.6081 0.2739 0.058 Uiso 1 1 calc R U . . .
C110 C 0.8152(16) 0.5641(10) 0.2487(3) 0.052(4) Uani 1 1 d . U . . .
H110 H 0.8448 0.5176 0.2447 0.062 Uiso 1 1 calc R U . . .
C111 C 0.7087(16) 0.5953(10) 0.2393(3) 0.056(4) Uani 1 1 d . U . . .
H111 H 0.6494 0.5726 0.2281 0.067 Uiso 1 1 calc R U . . .
C112 C 0.6946(16) 0.6628(9) 0.2493(3) 0.054(4) Uani 1 1 d . U . . .
H112 H 0.6287 0.6959 0.2458 0.065 Uiso 1 1 calc R U . . .
C113 C 0.7983(12) 0.6719(9) 0.2647(3) 0.043(4) Uani 1 1 d . U . . .
C122 C 0.3029(11) 0.2601(7) 0.4534(3) 0.032(3) Uani 1 1 d . . . . .
H122 H 0.2723 0.3035 0.4462 0.038 Uiso 1 1 calc R U . . .
O5 O 0.8538(17) 0.8891(9) 0.3313(4) 0.044(5) Uani 0.541(14) 1 d . . P A 1
C114 C 0.8175(6) 0.7277(4) 0.27929(16) 0.028(6) Uani 0.541(14) 1 d D U P A 1
C115 C 0.9052(8) 0.7274(4) 0.29861(12) 0.029(6) Uani 0.541(14) 1 d D U P A 1
H115 H 0.9546 0.6886 0.3006 0.035 Uiso 0.541(14) 1 calc R U P A 1
C116 C 0.9214(9) 0.7830(3) 0.31508(19) 0.025(6) Uani 0.541(14) 1 d D U P A 1
H116 H 0.9843 0.7825 0.327 0.03 Uiso 0.541(14) 1 calc R U P A 1
C117 C 0.8420(6) 0.8395(4) 0.31343(17) 0.024(5) Uani 0.541(14) 1 d D U P A 1
C118 C 0.7488(8) 0.8397(4) 0.29523(12) 0.035(6) Uani 0.541(14) 1 d D U P A 1
H118 H 0.6949 0.8768 0.2941 0.042 Uiso 0.541(14) 1 calc R U P A 1
C119 C 0.7371(9) 0.7839(3) 0.27868(18) 0.027(5) Uani 0.541(14) 1 d D U P A 1
H119 H 0.6738 0.7842 0.2669 0.033 Uiso 0.541(14) 1 calc R U P A 1
C120 C 0.768(3) 0.9415(14) 0.3326(6) 0.051(8) Uani 0.541(14) 1 d . U P A 1
H12A H 0.7884 0.9723 0.3461 0.076 Uiso 0.541(14) 1 calc R U P A 1
H12B H 0.767 0.9664 0.3169 0.076 Uiso 0.541(14) 1 calc R U P A 1
H12C H 0.6878 0.9221 0.3356 0.076 Uiso 0.541(14) 1 calc R U P A 1
O15 O 0.949(2) 0.9260(13) 0.3177(4) 0.051(7) Uani 0.459(14) 1 d . . P A 2
C214 C 0.8302(8) 0.7489(4) 0.28232(14) 0.019(6) Uani 0.459(14) 1 d D U P A 2
C215 C 0.9125(8) 0.7481(4) 0.30260(13) 0.019(6) Uani 0.459(14) 1 d D U P A 2
H215 H 0.9437 0.7062 0.3083 0.023 Uiso 0.459(14) 1 calc R U P A 2
C216 C 0.9487(14) 0.8092(2) 0.3144(3) 0.039(9) Uani 0.459(14) 1 d D U P A 2
H216 H 1.0033 0.808 0.3279 0.047 Uiso 0.459(14) 1 calc R U P A 2
C217 C 0.9025(8) 0.8723(4) 0.30582(14) 0.035(7) Uani 0.459(14) 1 d D U P A 2
C218 C 0.8252(8) 0.8741(4) 0.28473(13) 0.033(7) Uani 0.459(14) 1 d D U P A 2
H218 H 0.8013 0.9161 0.2778 0.04 Uiso 0.459(14) 1 calc R U P A 2
C219 C 0.7841(13) 0.8123(2) 0.2740(3) 0.029(7) Uani 0.459(14) 1 d D U P A 2
H219 H 0.7254 0.8134 0.2613 0.035 Uiso 0.459(14) 1 calc R U P A 2
C220 C 0.905(4) 0.993(2) 0.3096(7) 0.059(11) Uani 0.459(14) 1 d . U P A 2
H22A H 0.9213 0.9989 0.2919 0.089 Uiso 0.459(14) 1 calc R U P A 2
H22B H 0.9462 1.0284 0.319 0.089 Uiso 0.459(14) 1 calc R U P A 2
H22C H 0.818 0.996 0.3125 0.089 Uiso 0.459(14) 1 calc R U P A 2
C192 C 0.700(2) 0.3766(16) 0.2378(5) 0.022(6) Uani 0.57(4) 1 d . U P B 3
C193 C 0.698(3) 0.3766(14) 0.2112(4) 0.024(6) Uani 0.57(4) 1 d . U P B 3
H193 H 0.7656 0.3606 0.2022 0.029 Uiso 0.57(4) 1 calc R U P B 3
C194 C 0.594(3) 0.4008(17) 0.1985(6) 0.037(8) Uani 0.57(4) 1 d . U P B 3
H194 H 0.5913 0.4013 0.1809 0.044 Uiso 0.57(4) 1 calc R U P B 3
C195 C 0.501(3) 0.423(2) 0.2121(6) 0.045(8) Uani 0.57(4) 1 d . U P B 3
H195 H 0.4279 0.4345 0.204 0.054 Uiso 0.57(4) 1 calc R U P B 3
C196 C 0.509(2) 0.4296(19) 0.2387(5) 0.034(7) Uani 0.57(4) 1 d . U P B 3
H196 H 0.4462 0.4517 0.2474 0.04 Uiso 0.57(4) 1 calc R U P B 3
C197 C 0.607(3) 0.4043(18) 0.2519(6) 0.029(7) Uani 0.57(4) 1 d . U P B 3
C292 C 0.674(4) 0.402(2) 0.2383(9) 0.033(10) Uani 0.43(4) 1 d . U P B 4
C293 C 0.661(4) 0.399(3) 0.2103(10) 0.046(12) Uani 0.43(4) 1 d . U P B 4
H293 H 0.7131 0.3737 0.1998 0.055 Uiso 0.43(4) 1 calc R U P B 4
C294 C 0.564(4) 0.437(2) 0.2015(7) 0.036(10) Uani 0.43(4) 1 d . U P B 4
H294 H 0.5558 0.4432 0.1842 0.043 Uiso 0.43(4) 1 calc R U P B 4
C295 C 0.489(3) 0.464(2) 0.2155(6) 0.030(9) Uani 0.43(4) 1 d . U P B 4
H295 H 0.4216 0.4858 0.2079 0.036 Uiso 0.43(4) 1 calc R U P B 4
C296 C 0.496(3) 0.4658(18) 0.2427(6) 0.018(8) Uani 0.43(4) 1 d . U P B 4
H296 H 0.437 0.4878 0.2527 0.022 Uiso 0.43(4) 1 calc R U P B 4
C297 C 0.595(4) 0.432(2) 0.2527(9) 0.033(11) Uani 0.43(4) 1 d . U P B 4
C94 C 0.7325(12) 0.7933(6) 0.3650(2) 0.05 Uiso 0.371(4) 1 d D U P C 5
H94 H 0.7942 0.8069 0.3525 0.06 Uiso 0.371(4) 1 calc R U P C 5
Cl8 Cl 0.5752(11) 0.7985(6) 0.3546(2) 0.05 Uiso 0.371(4) 1 d D U P C 5
Cl9 Cl 0.7526(10) 0.7088(5) 0.3786(2) 0.05 Uiso 0.371(4) 1 d D U P C 5
Cl10 Cl 0.7531(10) 0.8292(6) 0.3961(2) 0.05 Uiso 0.371(4) 1 d D U P C 5
C95 C 0.751(2) 0.7927(4) 0.3767(3) 0.05 Uiso 0.629(4) 1 d D U P C 6
H95 H 0.83 0.7995 0.3682 0.06 Uiso 0.629(4) 1 calc R U P C 6
Cl11 Cl 0.6313(7) 0.7758(4) 0.35414(13) 0.05 Uiso 0.629(4) 1 d D U P C 6
Cl12 Cl 0.7604(6) 0.7224(3) 0.39878(13) 0.05 Uiso 0.629(4) 1 d D U P C 6
Cl13 Cl 0.7075(6) 0.8689(4) 0.39383(12) 0.05 Uiso 0.629(4) 1 d D U P C 6

loop_
_atom_site_aniso_label
_atom_site_aniso_U_11
_atom_site_aniso_U_22
_atom_site_aniso_U_33
_atom_site_aniso_U_23
_atom_site_aniso_U_13
_atom_site_aniso_U_12
Ru1 0.0114(4) 0.0169(4) 0.0134(4) -0.0019(4) -0.0001(3) 0.0013(3)
Ru2 0.0208(5) 0.0504(7) 0.0210(5) -0.0075(5) 0.0060(4) -0.0150(5)
Fe1 0.0201(8) 0.0259(9) 0.0191(8) 0.0036(8) -0.0016(7) -0.0007(7)
Fe2 0.0403(10) 0.0323(10) 0.0157(8) 0.0035(8) 0.0006(8) 0.0122(9)
Fe3 0.0236(10) 0.0739(16) 0.0404(12) 0.0350(12) 0.0128(9) 0.0083(10)
Fe4 0.0274(9) 0.0284(10) 0.0307(10) -0.0066(8) 0.0067(8) -0.0053(8)
Cl1 0.0237(13) 0.0243(14) 0.0170(13) -0.0063(11) -0.0023(11) 0.0005(11)
Cl2 0.0166(12) 0.0298(15) 0.0257(15) -0.0035(13) -0.0070(11) 0.0019(11)
Cl3 0.0195(14) 0.0392(19) 0.0403(19) -0.0043(16) 0.0076(13) -0.0089(13)
Cl4 0.0401(18) 0.070(3) 0.0272(17) -0.0207(18) 0.0083(15) -0.0313(18)
Cl5 0.046(2) 0.0318(18) 0.055(2) 0.0112(17) 0.0176(17) 0.0059(15)
Cl6 0.049(2) 0.051(2) 0.054(2) -0.0053(19) 0.0026(18) 0.0008(18)
Cl7 0.0332(17) 0.0382(19) 0.061(2) 0.0057(19) 0.0037(18) 0.0036(14)
P1 0.0121(12) 0.0184(13) 0.0186(15) 0.0020(12) -0.0011(11) -0.0025(11)
P2 0.0155(12) 0.0159(13) 0.0151(13) 0.0015(12) 0.0011(11) 0.0027(11)
P3 0.0157(15) 0.084(3) 0.0191(17) 0.0126(19) 0.0004(13) -0.0165(17)
P4 0.0176(13) 0.0314(17) 0.0213(15) -0.0051(14) 0.0028(12) -0.0071(13)
O1 0.038(5) 0.031(5) 0.070(8) 0.023(5) 0.007(5) -0.002(4)
O2 0.021(4) 0.024(4) 0.020(4) -0.006(4) 0.009(3) -0.005(3)
O3 0.018(4) 0.019(4) 0.022(4) -0.007(3) 0.004(3) 0.006(3)
O4 0.084(8) 0.044(6) 0.021(5) -0.004(4) 0.006(5) -0.003(6)
O6 0.049(6) 0.087(9) 0.025(5) -0.012(6) 0.016(5) -0.027(6)
O7 0.034(5) 0.040(6) 0.025(5) -0.010(4) 0.011(4) -0.004(4)
O8 0.038(6) 0.059(7) 0.061(7) -0.005(6) 0.015(5) -0.004(5)
C1 0.035(7) 0.044(8) 0.068(11) 0.016(8) -0.002(8) -0.009(7)
C2 0.028(7) 0.036(8) 0.049(9) 0.013(7) 0.009(7) -0.005(6)
C3 0.029(7) 0.053(9) 0.032(8) 0.011(7) 0.001(6) 0.000(6)
C4 0.036(7) 0.056(10) 0.034(8) 0.016(8) -0.013(6) -0.013(7)
C5 0.032(7) 0.053(9) 0.028(7) 0.002(7) 0.001(6) -0.001(7)
C6 0.025(6) 0.023(6) 0.043(8) -0.001(6) -0.011(6) 0.002(5)
C7 0.030(7) 0.034(7) 0.033(7) 0.004(6) 0.006(6) -0.010(6)
C8 0.032(7) 0.039(7) 0.015(6) 0.001(5) 0.003(5) -0.001(6)
C9 0.026(6) 0.037(7) 0.017(6) 0.008(5) 0.008(5) -0.007(5)
C10 0.032(6) 0.033(7) 0.014(6) 0.005(5) 0.004(5) -0.001(5)
C11 0.035(7) 0.036(7) 0.027(7) -0.014(6) 0.010(6) -0.010(6)
C12 0.027(7) 0.055(9) 0.016(6) 0.010(7) -0.002(5) 0.003(6)
C13 0.020(6) 0.026(7) 0.027(7) 0.005(6) 0.001(5) 0.004(5)
C14 0.028(6) 0.029(7) 0.030(7) 0.010(6) 0.007(5) 0.004(5)
C15 0.016(6) 0.048(8) 0.027(7) 0.004(7) 0.001(5) 0.003(6)
C16 0.015(5) 0.024(6) 0.021(6) 0.007(5) 0.001(5) -0.001(4)
C17 0.017(5) 0.021(6) 0.015(5) 0.004(5) 0.000(4) 0.000(4)
C18 0.014(5) 0.031(7) 0.025(6) 0.003(6) -0.005(5) -0.004(5)
C19 0.023(6) 0.034(7) 0.022(6) -0.004(6) 0.000(5) 0.005(5)
C20 0.022(6) 0.029(7) 0.053(9) 0.010(7) 0.005(6) -0.008(5)
C21 0.027(7) 0.052(9) 0.050(9) 0.010(8) 0.007(7) -0.009(7)
C22 0.029(6) 0.031(7) 0.031(7) 0.000(6) 0.007(6) -0.002(5)
C23 0.018(5) 0.030(7) 0.020(6) 0.001(6) 0.000(5) -0.003(5)
C24 0.027(6) 0.034(8) 0.041(8) -0.011(6) 0.016(6) -0.004(5)
C25 0.033(6) 0.007(5) 0.008(5) 0.000(4) 0.001(5) 0.001(4)
C26 0.035(7) 0.019(6) 0.031(7) 0.003(5) -0.009(6) 0.006(5)
C27 0.038(7) 0.020(6) 0.028(7) 0.002(5) -0.014(6) 0.003(5)
C28 0.050(8) 0.020(6) 0.028(7) 0.000(6) 0.000(6) 0.011(6)
C29 0.038(7) 0.029(7) 0.026(7) 0.003(6) 0.014(6) 0.005(6)
C30 0.026(6) 0.019(6) 0.024(6) -0.001(5) -0.002(5) 0.008(5)
C31 0.021(5) 0.018(6) 0.015(5) 0.003(5) 0.000(4) -0.004(4)
C32 0.016(5) 0.015(5) 0.042(8) -0.009(6) 0.012(5) -0.001(4)
C33 0.030(6) 0.024(6) 0.039(7) -0.005(6) -0.003(6) -0.015(5)
C34 0.017(5) 0.030(6) 0.046(8) 0.003(6) -0.007(6) 0.000(5)
C35 0.029(6) 0.020(6) 0.033(7) -0.005(5) 0.004(6) 0.005(5)
C36 0.019(6) 0.024(6) 0.028(7) -0.004(6) 0.000(5) 0.000(5)
C37 0.029(6) 0.013(5) 0.017(6) 0.004(5) -0.008(5) 0.001(5)
C38 0.030(7) 0.028(7) 0.035(8) 0.020(6) 0.009(6) 0.004(5)
C39 0.043(7) 0.027(7) 0.023(6) 0.014(6) -0.004(6) -0.005(6)
C40 0.057(9) 0.020(6) 0.032(7) 0.009(6) -0.011(7) 0.003(6)
C41 0.035(7) 0.019(6) 0.041(8) -0.001(6) -0.003(6) 0.009(6)
C42 0.027(6) 0.027(6) 0.018(6) -0.014(5) -0.010(5) -0.002(5)
C43 0.024(6) 0.030(7) 0.059(10) -0.004(7) 0.006(6) 0.018(5)
C44 0.022(6) 0.028(7) 0.016(6) -0.002(5) 0.001(4) 0.006(5)
C45 0.039(7) 0.020(6) 0.028(7) 0.012(6) 0.012(6) 0.005(6)
C46 0.047(8) 0.048(9) 0.019(7) 0.012(7) 0.010(6) 0.021(7)
C47 0.052(9) 0.041(8) 0.026(7) -0.007(6) -0.010(7) 0.027(7)
C48 0.039(7) 0.023(6) 0.017(6) 0.003(5) -0.014(5) 0.009(5)
C49 0.045(8) 0.054(10) 0.027(7) 0.015(7) 0.002(6) 0.023(7)
C50 0.067(11) 0.067(12) 0.036(9) 0.004(9) 0.008(8) 0.045(10)
C51 0.068(11) 0.030(7) 0.031(8) -0.002(6) -0.010(8) 0.023(8)
C52 0.066(10) 0.034(8) 0.029(8) 0.011(6) -0.022(7) 0.011(7)
C53 0.041(7) 0.028(7) 0.023(6) 0.005(6) -0.003(6) 0.008(6)
C54 0.024(6) 0.032(7) 0.027(6) 0.020(6) -0.005(5) 0.001(5)
C55 0.024(6) 0.026(6) 0.024(6) 0.016(5) -0.004(5) 0.007(5)
C56 0.037(7) 0.037(8) 0.029(7) 0.016(6) -0.002(6) 0.000(6)
C57 0.033(7) 0.041(8) 0.024(7) 0.018(6) -0.001(5) -0.015(6)
C58 0.036(7) 0.040(8) 0.038(8) -0.003(7) -0.014(7) -0.013(6)
C59 0.042(7) 0.039(8) 0.023(7) 0.006(6) -0.015(6) 0.007(6)
C61 0.064(12) 0.096(16) 0.045(10) -0.011(10) 0.009(9) -0.042(11)
C60A 0.07(2) 0.023(14) 0.048(19) -0.006(13) 0.024(16) -0.003(14)
C60B 0.022(13) 0.047(18) 0.053(19) 0.003(15) -0.019(12) 0.003(12)
C62 0.036(7) 0.039(8) 0.030(7) 0.007(6) 0.014(6) -0.004(6)
C63 0.078(12) 0.028(7) 0.032(8) 0.004(6) 0.005(8) -0.005(8)
C64 0.059(9) 0.033(8) 0.033(8) -0.012(7) 0.001(7) -0.027(7)
C65 0.042(8) 0.045(9) 0.048(9) -0.007(8) 0.008(7) -0.021(7)
C66 0.045(8) 0.056(10) 0.024(7) -0.005(7) -0.002(6) 0.011(7)
C67 0.046(8) 0.022(7) 0.038(8) -0.007(6) 0.004(7) -0.010(6)
C68 0.042(7) 0.022(7) 0.031(7) -0.004(6) 0.010(6) -0.002(6)
C69 0.054(9) 0.020(7) 0.035(8) -0.008(6) 0.004(7) 0.002(6)
C70 0.041(8) 0.034(8) 0.061(10) -0.030(8) 0.022(8) -0.012(7)
C71 0.037(7) 0.023(7) 0.068(11) -0.015(7) 0.001(7) -0.002(6)
C72 0.032(7) 0.036(8) 0.056(10) -0.006(7) 0.003(7) 0.001(6)
C73 0.025(6) 0.037(7) 0.017(6) -0.006(6) 0.006(5) -0.003(5)
C74 0.030(7) 0.026(7) 0.034(8) -0.006(6) 0.004(6) -0.011(5)
C75 0.030(6) 0.029(7) 0.030(7) -0.004(6) 0.015(6) -0.004(5)
C76 0.017(5) 0.023(6) 0.032(7) -0.013(5) -0.001(5) -0.005(5)
C77 0.021(6) 0.024(6) 0.022(6) -0.005(5) 0.008(5) -0.007(5)
C78 0.019(6) 0.029(7) 0.039(8) -0.010(6) 0.002(5) -0.014(5)
C79 0.035(7) 0.022(7) 0.037(8) -0.012(6) -0.001(6) -0.006(5)
C80 0.027(6) 0.028(7) 0.055(10) 0.003(7) -0.006(6) 0.002(6)
C81 0.032(7) 0.028(8) 0.075(12) -0.013(8) 0.010(8) -0.002(6)
C82 0.035(7) 0.032(8) 0.066(11) -0.031(8) 0.021(8) -0.006(6)
C83 0.029(7) 0.036(8) 0.041(8) -0.017(7) -0.007(6) -0.011(6)
C84 0.050(9) 0.072(12) 0.031(8) -0.026(8) 0.014(7) -0.007(8)
C85 0.024(6) 0.025(6) 0.019(6) 0.000(5) 0.000(5) -0.002(5)
C86 0.014(5) 0.032(7) 0.017(6) -0.001(5) -0.004(4) 0.002(5)
C87 0.034(7) 0.039(8) 0.020(6) -0.003(6) 0.005(5) 0.001(6)
C88 0.038(7) 0.026(7) 0.035(7) -0.009(6) -0.007(6) -0.005(6)
C89 0.030(7) 0.032(7) 0.036(8) 0.002(6) -0.016(6) -0.011(6)
C90 0.022(6) 0.039(8) 0.026(7) -0.008(6) 0.001(5) -0.004(5)
C91 0.056(10) 0.099(15) 0.050(10) -0.028(11) 0.038(9) -0.044(11)
C98 0.021(6) 0.077(12) 0.025(7) 0.009(7) 0.004(5) -0.018(7)
C99 0.023(6) 0.050(9) 0.033(8) 0.011(7) -0.008(6) -0.014(6)
C100 0.022(6) 0.046(8) 0.037(8) 0.003(7) 0.005(6) 0.002(6)
C101 0.021(6) 0.055(10) 0.045(9) 0.007(7) 0.003(6) -0.012(6)
C102 0.021(6) 0.079(12) 0.043(9) -0.010(9) -0.002(6) -0.028(7)
C103 0.031(7) 0.110(15) 0.021(7) -0.010(9) -0.003(6) -0.017(9)
C104 0.030(6) 0.047(7) 0.030(6) 0.021(6) 0.007(5) 0.002(6)
C105 0.029(6) 0.042(7) 0.034(7) 0.020(6) 0.009(6) 0.009(6)
C106 0.034(6) 0.050(8) 0.036(7) 0.022(6) 0.014(6) 0.017(6)
C107 0.042(7) 0.067(9) 0.053(8) 0.033(8) 0.030(7) 0.022(7)
C108 0.027(6) 0.069(9) 0.045(8) 0.036(7) 0.012(6) 0.004(6)
C109 0.035(7) 0.060(9) 0.050(8) 0.018(7) 0.031(6) 0.012(6)
C110 0.054(8) 0.064(9) 0.037(7) 0.018(7) 0.018(7) 0.006(7)
C111 0.058(9) 0.067(9) 0.043(8) 0.025(7) 0.009(7) -0.011(7)
C112 0.063(8) 0.059(9) 0.040(7) 0.039(7) 0.007(7) -0.004(7)
C113 0.031(7) 0.064(8) 0.035(7) 0.025(7) 0.015(6) 0.004(6)
C122 0.031(7) 0.026(6) 0.039(8) -0.003(6) 0.011(6) 0.013(5)
O5 0.039(10) 0.035(11) 0.059(13) 0.004(9) -0.005(9) -0.003(8)
C114 0.032(10) 0.030(10) 0.021(10) 0.003(9) 0.008(9) 0.002(9)
C115 0.027(10) 0.022(10) 0.038(11) 0.005(9) 0.007(9) -0.002(8)
C116 0.018(9) 0.028(10) 0.028(10) 0.001(9) 0.003(8) 0.008(9)
C117 0.030(9) 0.018(9) 0.022(9) -0.006(8) 0.007(8) 0.004(8)
C118 0.039(10) 0.028(10) 0.039(11) 0.007(9) -0.004(9) 0.003(9)
C119 0.028(9) 0.029(10) 0.025(10) 0.019(8) 0.004(8) 0.004(8)
C120 0.052(15) 0.031(13) 0.068(17) -0.003(13) 0.009(14) 0.012(12)
O15 0.060(15) 0.054(15) 0.039(14) -0.025(12) -0.022(12) 0.030(12)
C214 0.020(10) 0.024(11) 0.013(10) -0.004(9) 0.009(9) -0.005(9)
C215 0.017(10) 0.025(11) 0.016(10) -0.004(9) -0.002(9) 0.002(9)
C216 0.037(12) 0.043(13) 0.038(13) -0.007(11) -0.004(10) -0.006(11)
C217 0.025(10) 0.039(12) 0.041(12) -0.004(10) 0.003(9) 0.012(10)
C218 0.032(10) 0.040(11) 0.027(11) -0.002(10) -0.003(9) 0.008(10)
C219 0.028(11) 0.033(11) 0.028(11) 0.002(10) 0.004(9) 0.003(9)
C220 0.074(19) 0.062(19) 0.042(17) -0.008(16) -0.027(16) 0.026(16)
C192 0.021(10) 0.023(11) 0.020(10) 0.008(9) 0.005(8) -0.009(9)
C193 0.036(11) 0.028(10) 0.009(9) 0.003(8) -0.001(8) 0.007(9)
C194 0.032(11) 0.043(13) 0.036(11) 0.003(10) -0.002(9) 0.001(9)
C195 0.048(12) 0.048(13) 0.040(12) 0.002(10) -0.006(10) 0.004(10)
C196 0.026(10) 0.045(13) 0.029(11) 0.003(10) -0.002(8) 0.004(9)
C197 0.027(11) 0.038(12) 0.021(11) 0.007(10) 0.000(8) 0.007(10)
C292 0.036(14) 0.032(15) 0.031(14) -0.004(12) 0.000(11) -0.002(11)
C293 0.043(16) 0.053(17) 0.043(16) 0.014(12) 0.014(12) -0.004(12)
C294 0.043(14) 0.036(14) 0.028(13) 0.006(11) 0.001(11) -0.019(11)
C295 0.031(12) 0.029(14) 0.029(13) -0.004(10) -0.008(10) -0.013(10)
C296 0.024(11) 0.014(12) 0.017(11) 0.008(10) 0.002(9) -0.006(9)
C297 0.029(14) 0.036(15) 0.034(15) -0.005(12) -0.004(10) -0.012(11)

loop_
_atom_type_symbol
_atom_type_description
_atom_type_scat_dispersion_real
_atom_type_scat_dispersion_imag
_atom_type_scat_source
C C 0.0033 0.0016 'International Tables Vol C Tables 4.2.6.8 and 6.1.1.4'
H H 0 0 'International Tables Vol C Tables 4.2.6.8 and 6.1.1.4'
O O 0.0106 0.006 'International Tables Vol C Tables 4.2.6.8 and 6.1.1.4'
P P 0.1023 0.0942 'International Tables Vol C Tables 4.2.6.8 and 6.1.1.4'
Cl Cl 0.1484 0.1585 'International Tables Vol C Tables 4.2.6.8 and 6.1.1.4'
Fe Fe 0.3463 0.8444 'International Tables Vol C Tables 4.2.6.8 and 6.1.1.4'
Ru Ru -1.2594 0.8363 'International Tables Vol C Tables 4.2.6.8 and 6.1.1.4'

loop_
_geom_angle_atom_site_label_1
_geom_angle_atom_site_label_2
_geom_angle_atom_site_label_3
_geom_angle
P1 Ru1 P2 101.34(11)
P1 Ru1 O3 176.0(2)
P2 Ru1 O3 81.0(2)
P1 Ru1 O2 80.9(2)
P2 Ru1 O2 175.2(2)
O3 Ru1 O2 97.0(3)
P1 Ru1 Cl2 91.30(11)
P2 Ru1 Cl2 99.16(11)
O3 Ru1 Cl2 85.2(2)
O2 Ru1 Cl2 84.9(2)
P1 Ru1 Cl1 99.13(10)
P2 Ru1 Cl1 90.29(10)
O3 Ru1 Cl1 84.0(2)
O2 Ru1 Cl1 85.2(2)
Cl2 Ru1 Cl1 164.32(10)
P4 Ru2 P3 102.92(13)
P4 Ru2 O6 172.5(3)
P3 Ru2 O6 81.7(3)
P4 Ru2 O7 80.4(2)
P3 Ru2 O7 174.3(3)
O6 Ru2 O7 95.5(4)
P4 Ru2 Cl3 89.29(12)
P3 Ru2 Cl3 98.41(13)
O6 Ru2 Cl3 84.2(3)
O7 Ru2 Cl3 86.1(2)
P4 Ru2 Cl4 99.71(13)
P3 Ru2 Cl4 90.85(15)
O6 Ru2 Cl4 86.0(3)
O7 Ru2 Cl4 84.0(3)
Cl3 Ru2 Cl4 165.37(13)
C12 Fe1 C17 174.3(5)
C12 Fe1 C13 142.7(5)
C17 Fe1 C13 41.1(5)
C12 Fe1 C9 68.7(5)
C17 Fe1 C9 115.4(5)
C13 Fe1 C9 108.9(5)
C12 Fe1 C14 111.2(5)
C17 Fe1 C14 69.6(5)
C13 Fe1 C14 40.5(5)
C9 Fe1 C14 130.7(5)
C12 Fe1 C11 40.5(6)
C17 Fe1 C11 136.1(5)
C13 Fe1 C11 175.7(5)
C9 Fe1 C11 68.7(5)
C14 Fe1 C11 143.7(6)
C12 Fe1 C15 108.2(5)
C17 Fe1 C15 68.4(5)
C13 Fe1 C15 67.8(5)
C9 Fe1 C15 170.7(5)
C14 Fe1 C15 41.3(5)
C11 Fe1 C15 115.1(6)
C12 Fe1 C8 41.5(5)
C17 Fe1 C8 144.2(5)
C13 Fe1 C8 111.8(5)
C9 Fe1 C8 40.5(5)
C14 Fe1 C8 105.1(5)
C11 Fe1 C8 69.0(5)
C15 Fe1 C8 131.5(5)
C12 Fe1 C16 133.5(5)
C17 Fe1 C16 41.0(4)
C13 Fe1 C16 68.3(5)
C9 Fe1 C16 148.1(5)
C14 Fe1 C16 69.0(5)
C11 Fe1 C16 111.7(5)
C15 Fe1 C16 39.9(5)
C8 Fe1 C16 171.3(5)
C12 Fe1 C10 68.6(5)
C17 Fe1 C10 111.6(5)
C13 Fe1 C10 135.1(5)
C9 Fe1 C10 41.0(5)
C14 Fe1 C10 171.6(5)
C11 Fe1 C10 40.8(5)
C15 Fe1 C10 147.1(5)
C8 Fe1 C10 68.9(5)
C16 Fe1 C10 117.6(5)
C52 Fe2 C50 67.2(7)
C52 Fe2 C47 131.1(6)
C50 Fe2 C47 145.7(8)
C52 Fe2 C44 146.1(6)
C50 Fe2 C44 113.0(6)
C47 Fe2 C44 69.2(5)
C52 Fe2 C45 114.4(6)
C50 Fe2 C45 137.1(7)
C47 Fe2 C45 68.2(6)
C44 Fe2 C45 40.8(5)
C52 Fe2 C48 171.1(5)
C50 Fe2 C48 117.3(7)
C47 Fe2 C48 40.8(5)
C44 Fe2 C48 41.0(5)
C45 Fe2 C48 68.1(5)
C52 Fe2 C49 68.9(6)
C50 Fe2 C49 42.1(7)
C47 Fe2 C49 110.9(6)
C44 Fe2 C49 135.7(5)
C45 Fe2 C49 176.5(5)
C48 Fe2 C49 108.9(6)
C52 Fe2 C46 108.1(6)
C50 Fe2 C46 173.4(8)
C47 Fe2 C46 40.8(6)
C44 Fe2 C46 68.1(5)
C45 Fe2 C46 39.6(6)
C48 Fe2 C46 68.0(6)
C49 Fe2 C46 141.7(6)
C52 Fe2 C51 41.4(6)
C50 Fe2 C51 37.9(7)
C47 Fe2 C51 172.5(6)
C44 Fe2 C51 116.9(5)
C45 Fe2 C51 113.0(6)
C48 Fe2 C51 146.7(6)
C49 Fe2 C51 68.3(7)
C46 Fe2 C51 135.6(7)
C52 Fe2 C53 41.1(6)
C50 Fe2 C53 68.4(6)
C47 Fe2 C53 105.6(5)
C44 Fe2 C53 172.8(5)
C45 Fe2 C53 142.8(5)
C48 Fe2 C53 131.9(5)
C49 Fe2 C53 40.6(5)
C46 Fe2 C53 111.5(5)
C51 Fe2 C53 68.7(5)
C113 Fe3 C107 113.7(7)
C113 Fe3 C108 145.9(6)
C107 Fe3 C108 39.1(7)
C113 Fe3 C109 40.5(6)
C107 Fe3 C109 145.2(8)
C108 Fe3 C109 173.6(7)
C113 Fe3 C110 68.1(7)
C107 Fe3 C110 171.2(8)
C108 Fe3 C110 135.2(8)
C109 Fe3 C110 41.4(7)
C113 Fe3 C111 66.8(7)
C107 Fe3 C111 131.8(7)
C108 Fe3 C111 112.9(7)
C109 Fe3 C111 68.0(7)
C110 Fe3 C111 40.1(7)
C113 Fe3 C105 129.5(6)
C107 Fe3 C105 68.8(6)
C108 Fe3 C105 68.4(6)
C109 Fe3 C105 107.5(6)
C110 Fe3 C105 117.2(6)
C111 Fe3 C105 150.9(7)
C113 Fe3 C106 105.2(6)
C107 Fe3 C106 42.3(6)
C108 Fe3 C106 68.7(7)
C109 Fe3 C106 111.8(7)
C110 Fe3 C106 146.4(6)
C111 Fe3 C106 168.5(7)
C105 Fe3 C106 40.6(5)
C113 Fe3 C104 170.1(6)
C107 Fe3 C104 68.6(7)
C108 Fe3 C104 41.2(6)
C109 Fe3 C104 132.5(6)
C110 Fe3 C104 111.2(7)
C111 Fe3 C104 119.6(7)
C105 Fe3 C104 41.3(6)
C106 Fe3 C104 69.6(6)
C113 Fe3 C112 40.4(6)
C107 Fe3 C112 106.5(7)
C108 Fe3 C112 115.8(6)
C109 Fe3 C112 69.3(7)
C110 Fe3 C112 69.0(7)
C111 Fe3 C112 40.4(7)
C105 Fe3 C112 167.4(7)
C106 Fe3 C112 128.2(7)
C104 Fe3 C112 149.3(7)
C69 Fe4 C73 106.6(6)
C69 Fe4 C77 129.3(5)
C73 Fe4 C77 41.6(5)
C69 Fe4 C76 169.3(6)
C73 Fe4 C76 68.8(5)
C77 Fe4 C76 41.0(5)
C69 Fe4 C74 114.9(6)
C73 Fe4 C74 40.5(5)
C77 Fe4 C74 69.2(5)
C76 Fe4 C74 68.4(5)
C69 Fe4 C75 147.9(6)
C73 Fe4 C75 68.9(5)
C77 Fe4 C75 69.4(5)
C76 Fe4 C75 40.8(5)
C74 Fe4 C75 40.9(5)
C69 Fe4 C70 40.9(6)
C73 Fe4 C70 116.2(6)
C77 Fe4 C70 108.2(5)
C76 Fe4 C70 131.3(5)
C74 Fe4 C70 148.2(6)
C75 Fe4 C70 170.1(6)
C69 Fe4 C72 68.5(6)
C73 Fe4 C72 166.5(5)
C77 Fe4 C72 151.0(6)
C76 Fe4 C72 118.1(6)
C74 Fe4 C72 128.8(6)
C75 Fe4 C72 108.1(6)
C70 Fe4 C72 69.1(7)
C69 Fe4 C71 68.7(6)
C73 Fe4 C71 150.8(6)
C77 Fe4 C71 117.9(5)
C76 Fe4 C71 110.2(5)
C74 Fe4 C71 168.4(6)
C75 Fe4 C71 130.6(6)
C70 Fe4 C71 41.2(7)
C72 Fe4 C71 40.8(6)
C69 Fe4 C68 41.2(5)
C73 Fe4 C68 127.1(5)
C77 Fe4 C68 167.2(5)
C76 Fe4 C68 149.3(5)
C74 Fe4 C68 105.5(5)
C75 Fe4 C68 114.8(5)
C70 Fe4 C68 69.8(5)
C72 Fe4 C68 41.1(6)
C71 Fe4 C68 69.4(6)
C18 P1 C17 104.7(5)
C18 P1 C25 103.0(5)
C17 P1 C25 99.6(5)
C18 P1 Ru1 102.9(4)
C17 P1 Ru1 123.1(4)
C25 P1 Ru1 120.9(3)
C44 P2 C37 105.3(5)
C44 P2 C31 98.0(5)
C37 P2 C31 104.6(5)
C44 P2 Ru1 124.1(4)
C37 P2 Ru1 102.8(4)
C31 P2 Ru1 120.0(4)
C104 P3 C98 100.3(7)
C104 P3 C297 95.4(15)
C98 P3 C297 101.6(14)
C104 P3 C197 111.9(12)
C98 P3 C197 101.9(11)
C104 P3 Ru2 124.7(5)
C98 P3 Ru2 119.2(6)
C297 P3 Ru2 111.1(15)
C197 P3 Ru2 96.8(10)
C77 P4 C78 104.5(6)
C77 P4 C85 99.2(5)
C78 P4 C85 104.5(5)
C77 P4 Ru2 124.0(4)
C78 P4 Ru2 102.7(4)
C85 P4 Ru2 119.8(4)
C2 O1 C1 119.7(11)
C23 O2 C24 118.6(9)
C23 O2 Ru1 117.0(7)
C24 O2 Ru1 123.2(7)
C42 O3 C43 116.4(9)
C42 O3 Ru1 118.8(7)
C43 O3 Ru1 124.2(7)
C59 O4 C60B 112.7(16)
C59 O4 C60A 116.0(15)
C60B O4 C60A 131.1(18)
C192 O6 C91 114.5(16)
C91 O6 C292 119(2)
C192 O6 Ru2 119.9(14)
C91 O6 Ru2 124.8(11)
C292 O6 Ru2 112.1(17)
C83 O7 C84 118.6(12)
C83 O7 Ru2 119.0(8)
C84 O7 Ru2 122.2(9)
C62 O8 C61 116.9(12)
C3 C2 O1 117.9(13)
C3 C2 C5 118.6(14)
O1 C2 C5 123.5(13)
C2 C3 C4 121.8(14)
C3 C4 C7 121.3(13)
C6 C5 C2 119.8(13)
C5 C6 C7 121.6(12)
C6 C7 C4 116.8(13)
C6 C7 C8 120.5(12)
C4 C7 C8 122.8(12)
C9 C8 C12 106.5(12)
C9 C8 C7 127.4(12)
C12 C8 C7 125.6(12)
C9 C8 Fe1 69.3(7)
C12 C8 Fe1 68.0(7)
C7 C8 Fe1 121.2(9)
C8 C9 C10 109.2(12)
C8 C9 Fe1 70.1(7)
C10 C9 Fe1 70.4(7)
C11 C10 C9 106.9(11)
C11 C10 Fe1 69.0(7)
C9 C10 Fe1 68.6(7)
C12 C11 C10 108.1(12)
C12 C11 Fe1 68.5(8)
C10 C11 Fe1 70.1(7)
C11 C12 C8 109.3(11)
C11 C12 Fe1 71.0(7)
C8 C12 Fe1 70.6(7)
C14 C13 C17 109.8(11)
C14 C13 Fe1 70.1(7)
C17 C13 Fe1 69.2(7)
C13 C14 C15 105.8(11)
C13 C14 Fe1 69.4(7)
C15 C14 Fe1 69.5(7)
C16 C15 C14 109.5(11)
C16 C15 Fe1 70.2(7)
C14 C15 Fe1 69.3(7)
C15 C16 C17 108.1(11)
C15 C16 Fe1 69.9(7)
C17 C16 Fe1 68.6(6)
C13 C17 C16 106.8(10)
C13 C17 P1 125.8(9)
C16 C17 P1 126.8(9)
C13 C17 Fe1 69.7(7)
C16 C17 Fe1 70.3(7)
P1 C17 Fe1 131.8(6)
C19 C18 C23 117.3(11)
C19 C18 P1 124.4(9)
C23 C18 P1 118.3(9)
C20 C19 C18 120.9(12)
C21 C20 C19 121.2(13)
C20 C21 C22 118.9(13)
C23 C22 C21 120.1(13)
C22 C23 O2 122.4(11)
C22 C23 C18 121.5(12)
O2 C23 C18 116.1(10)
C26 C25 C30 119.2(11)
C26 C25 P1 121.0(9)
C30 C25 P1 119.5(9)
C25 C26 C27 120.8(12)
C26 C27 C28 119.9(12)
C29 C28 C27 119.7(12)
C30 C29 C28 119.2(12)
C29 C30 C25 121.2(12)
C32 C31 C36 118.4(10)
C32 C31 P2 122.4(8)
C36 C31 P2 119.0(8)
C33 C32 C31 121.6(11)
C32 C33 C34 119.8(12)
C33 C34 C35 119.9(11)
C36 C35 C34 120.2(11)
C35 C36 C31 120.2(11)
C38 C37 C42 117.1(10)
C38 C37 P2 124.5(9)
C42 C37 P2 118.4(9)
C39 C38 C37 121.1(12)
C38 C39 C40 120.0(12)
C41 C40 C39 120.6(12)
C40 C41 C42 120.2(13)
C41 C42 O3 124.1(11)
C41 C42 C37 120.9(12)
O3 C42 C37 115.0(10)
C45 C44 C48 106.9(11)
C45 C44 P2 126.0(10)
C48 C44 P2 126.3(9)
C45 C44 Fe2 69.8(7)
C48 C44 Fe2 70.0(6)
P2 C44 Fe2 133.3(6)
C46 C45 C44 109.3(12)
C46 C45 Fe2 70.8(8)
C44 C45 Fe2 69.4(7)
C45 C46 C47 108.5(12)
C45 C46 Fe2 69.6(8)
C47 C46 Fe2 68.7(8)
C48 C47 C46 107.3(12)
C48 C47 Fe2 70.2(7)
C46 C47 Fe2 70.5(8)
C47 C48 C44 108.0(12)
C47 C48 Fe2 69.0(7)
C44 C48 Fe2 69.0(7)
C53 C49 C50 105.2(15)
C53 C49 Fe2 70.0(8)
C50 C49 Fe2 68.1(9)
C51 C50 C49 111.2(15)
C51 C50 Fe2 72.2(9)
C49 C50 Fe2 69.8(8)
C50 C51 C52 108.1(15)
C50 C51 Fe2 69.9(9)
C52 C51 Fe2 68.2(8)
C53 C52 C51 107.8(14)
C53 C52 Fe2 70.7(8)
C51 C52 Fe2 70.4(8)
C49 C53 C52 107.6(13)
C49 C53 C54 126.3(13)
C52 C53 C54 125.8(13)
C49 C53 Fe2 69.5(8)
C52 C53 Fe2 68.2(7)
C54 C53 Fe2 123.6(9)
C55 C54 C57 114.5(12)
C55 C54 C53 123.0(12)
C57 C54 C53 122.4(11)
C56 C55 C54 123.9(12)
C59 C56 C55 118.7(12)
C58 C57 C54 122.0(12)
C57 C58 C59 120.7(13)
C56 C59 C58 120.0(13)
C56 C59 O4 119.4(13)
C58 C59 O4 120.4(13)
O8 C62 C65 125.7(14)
O8 C62 C63 114.8(13)
C65 C62 C63 119.5(13)
C64 C63 C62 120.6(14)
C63 C64 C67 121.3(14)
C62 C65 C66 119.3(14)
C67 C66 C65 122.1(14)
C66 C67 C64 117.0(13)
C66 C67 C68 122.3(13)
C64 C67 C68 120.7(13)
C69 C68 C72 105.9(12)
C69 C68 C67 126.6(14)
C72 C68 C67 127.4(13)
C69 C68 Fe4 68.5(7)
C72 C68 Fe4 69.3(8)
C67 C68 Fe4 125.3(9)
C70 C69 C68 110.1(14)
C70 C69 Fe4 70.3(8)
C68 C69 Fe4 70.3(8)
C69 C70 C71 106.8(14)
C69 C70 Fe4 68.8(8)
C71 C70 Fe4 69.5(8)
C72 C71 C70 108.0(13)
C72 C71 Fe4 69.5(8)
C70 C71 Fe4 69.3(8)
C71 C72 C68 109.1(14)
C71 C72 Fe4 69.7(8)
C68 C72 Fe4 69.6(8)
C74 C73 C77 108.4(11)
C74 C73 Fe4 70.1(8)
C77 C73 Fe4 69.2(7)
C73 C74 C75 108.6(11)
C73 C74 Fe4 69.4(8)
C75 C74 Fe4 69.6(8)
C76 C75 C74 107.2(11)
C76 C75 Fe4 69.5(7)
C74 C75 Fe4 69.5(8)
C75 C76 C77 109.2(11)
C75 C76 Fe4 69.7(7)
C77 C76 Fe4 69.3(7)
C76 C77 C73 106.5(10)
C76 C77 P4 126.5(9)
C73 C77 P4 126.6(9)
C76 C77 Fe4 69.8(7)
C73 C77 Fe4 69.2(7)
P4 C77 Fe4 131.5(6)
C83 C78 C79 118.4(13)
C83 C78 P4 118.4(11)
C79 C78 P4 123.1(10)
C78 C79 C80 119.8(13)
C81 C80 C79 120.8(15)
C80 C81 C82 119.4(14)
C83 C82 C81 120.9(13)
O7 C83 C78 116.1(12)
O7 C83 C82 123.2(13)
C78 C83 C82 120.7(14)
C90 C85 C86 120.2(11)
C90 C85 P4 121.3(9)
C86 C85 P4 118.4(9)
C87 C86 C85 121.1(11)
C86 C87 C88 119.0(12)
C87 C88 C89 120.7(12)
C88 C89 C90 119.4(11)
C85 C90 C89 119.7(12)
C103 C98 C99 117.8(12)
C103 C98 P3 122.3(12)
C99 C98 P3 119.7(10)
C100 C99 C98 120.6(13)
C99 C100 C101 120.4(13)
C102 C101 C100 118.5(12)
C103 C102 C101 120.8(14)
C98 C103 C102 122.0(15)
C108 C104 C105 105.3(14)
C108 C104 P3 127.2(12)
C105 C104 P3 127.0(10)
C108 C104 Fe3 68.4(8)
C105 C104 Fe3 69.0(7)
P3 C104 Fe3 133.4(8)
C106 C105 C104 109.7(12)
C106 C105 Fe3 69.9(8)
C104 C105 Fe3 69.7(7)
C105 C106 C107 105.0(15)
C105 C106 Fe3 69.5(8)
C107 C106 Fe3 67.2(8)
C108 C107 C106 109.7(14)
C108 C107 Fe3 71.2(9)
C106 C107 Fe3 70.5(8)
C107 C108 C104 110.4(14)
C107 C108 Fe3 69.7(9)
C104 C108 Fe3 70.4(8)
C113 C109 C110 105.8(15)
C113 C109 Fe3 68.7(8)
C110 C109 Fe3 69.4(9)
C111 C110 C109 107.0(16)
C111 C110 Fe3 70.3(10)
C109 C110 Fe3 69.2(8)
C110 C111 C112 110.9(17)
C110 C111 Fe3 69.6(9)
C112 C111 Fe3 70.3(9)
C113 C112 C111 104.2(16)
C113 C112 Fe3 67.7(8)
C111 C112 Fe3 69.2(9)
C114 C113 C109 123.6(14)
C114 C113 C112 124.0(14)
C109 C113 C112 112.1(16)
C109 C113 C214 123.7(13)
C112 C113 C214 124.2(13)
C114 C113 Fe3 120.7(9)
C109 C113 Fe3 70.8(9)
C112 C113 Fe3 71.9(9)
C214 C113 Fe3 124.8(8)
Cl7 C122 Cl5 111.2(8)
Cl7 C122 Cl6 109.3(6)
Cl5 C122 Cl6 110.2(7)
C117 O5 C120 119(2)
C113 C114 C115 121.4(8)
C113 C114 C119 121.1(8)
C115 C114 C119 116.6(8)
C114 C115 C116 122.6(8)
C117 C116 C115 119.2(8)
O5 C117 C118 123.2(9)
O5 C117 C116 116.9(9)
C118 C117 C116 119.6(8)
C117 C118 C119 119.7(8)
C114 C119 C118 122.1(8)
C217 O15 C220 116(2)
C215 C214 C219 118.7(8)
C215 C214 C113 120.8(7)
C219 C214 C113 120.0(7)
C216 C215 C214 120.9(8)
C215 C216 C217 119.7(9)
O15 C217 C218 126.3(11)
O15 C217 C216 113.5(11)
C218 C217 C216 119.8(8)
C219 C218 C217 119.6(8)
C218 C219 C214 120.8(9)
O6 C192 C197 115(2)
O6 C192 C193 123(2)
C197 C192 C193 122(3)
C194 C193 C192 120(3)
C195 C194 C193 118(3)
C194 C195 C196 122(3)
C197 C196 C195 122(3)
C196 C197 C192 116(3)
C196 C197 P3 122(2)
C192 C197 P3 121(2)
C297 C292 C293 123(4)
C297 C292 O6 121(4)
C293 C292 O6 115(3)
C294 C293 C292 113(4)
C295 C294 C293 123(4)
C294 C295 C296 125(3)
C297 C296 C295 115(3)
C292 C297 C296 121(4)
C292 C297 P3 113(4)
C296 C297 P3 126(3)
Cl10 C94 Cl8 112.0(9)
Cl10 C94 Cl9 88.5(6)
Cl8 C94 Cl9 106.7(9)
Cl13 C95 Cl12 108.2(9)
Cl13 C95 Cl11 107.1(9)
Cl12 C95 Cl11 109.5(9)

loop_
_geom_bond_atom_site_label_1
_geom_bond_atom_site_label_2
_geom_bond_distance
Ru1 P1 2.194(3)
Ru1 P2 2.196(3)
Ru1 O3 2.248(8)
Ru1 O2 2.271(7)
Ru1 Cl2 2.386(3)
Ru1 Cl1 2.391(3)
Ru2 P4 2.195(3)
Ru2 P3 2.200(4)
Ru2 O6 2.249(10)
Ru2 O7 2.258(9)
Ru2 Cl3 2.376(3)
Ru2 Cl4 2.390(3)
Fe1 C12 2.009(13)
Fe1 C17 2.023(11)
Fe1 C13 2.030(13)
Fe1 C9 2.032(12)
Fe1 C14 2.039(13)
Fe1 C11 2.042(13)
Fe1 C15 2.042(12)
Fe1 C8 2.043(12)
Fe1 C16 2.046(11)
Fe1 C10 2.056(13)
Fe2 C52 2.017(13)
Fe2 C50 2.020(15)
Fe2 C47 2.021(14)
Fe2 C44 2.023(11)
Fe2 C45 2.028(13)
Fe2 C48 2.036(12)
Fe2 C49 2.044(15)
Fe2 C46 2.044(13)
Fe2 C51 2.047(14)
Fe2 C53 2.051(12)
Fe3 C113 2.004(15)
Fe3 C107 2.008(14)
Fe3 C108 2.028(14)
Fe3 C109 2.032(14)
Fe3 C110 2.035(16)
Fe3 C111 2.045(17)
Fe3 C105 2.046(13)
Fe3 C106 2.053(15)
Fe3 C104 2.055(13)
Fe3 C112 2.059(14)
Fe4 C69 2.016(13)
Fe4 C73 2.017(13)
Fe4 C77 2.018(12)
Fe4 C76 2.024(11)
Fe4 C74 2.026(14)
Fe4 C75 2.027(13)
Fe4 C70 2.036(13)
Fe4 C72 2.036(15)
Fe4 C71 2.038(14)
Fe4 C68 2.041(13)
Cl5 C122 1.752(13)
Cl6 C122 1.782(14)
Cl7 C122 1.749(14)
P1 C18 1.818(12)
P1 C17 1.819(11)
P1 C25 1.846(11)
P2 C44 1.805(12)
P2 C37 1.825(11)
P2 C31 1.828(11)
P3 C104 1.783(16)
P3 C98 1.829(13)
P3 C297 1.86(5)
P3 C197 1.88(3)
P4 C77 1.805(11)
P4 C78 1.843(13)
P4 C85 1.856(12)
O1 C2 1.369(17)
O1 C1 1.395(17)
O2 C23 1.382(15)
O2 C24 1.415(14)
O3 C42 1.371(14)
O3 C43 1.440(13)
O4 C59 1.398(17)
O4 C60B 1.45(3)
O4 C60A 1.51(3)
O6 C192 1.26(3)
O6 C91 1.424(17)
O6 C292 1.68(5)
O7 C83 1.362(17)
O7 C84 1.444(16)
O8 C62 1.353(16)
O8 C61 1.421(19)
C2 C3 1.32(2)
C2 C5 1.402(19)
C3 C4 1.37(2)
C4 C7 1.386(19)
C5 C6 1.373(19)
C6 C7 1.377(17)
C7 C8 1.480(19)
C8 C9 1.412(18)
C8 C12 1.435(19)
C9 C10 1.433(17)
C10 C11 1.429(18)
C11 C12 1.40(2)
C13 C14 1.409(17)
C13 C17 1.424(16)
C14 C15 1.439(19)
C15 C16 1.396(17)
C16 C17 1.426(16)
C18 C19 1.395(18)
C18 C23 1.405(17)
C19 C20 1.374(17)
C20 C21 1.37(2)
C21 C22 1.40(2)
C22 C23 1.365(17)
C25 C26 1.365(17)
C25 C30 1.385(16)
C26 C27 1.383(18)
C27 C28 1.393(19)
C28 C29 1.385(19)
C29 C30 1.383(18)
C31 C32 1.385(16)
C31 C36 1.388(16)
C32 C33 1.369(17)
C33 C34 1.371(18)
C34 C35 1.385(18)
C35 C36 1.381(17)
C37 C38 1.399(17)
C37 C42 1.416(16)
C38 C39 1.373(18)
C39 C40 1.38(2)
C40 C41 1.366(19)
C41 C42 1.370(17)
C44 C45 1.413(16)
C44 C48 1.422(17)
C45 C46 1.38(2)
C46 C47 1.42(2)
C47 C48 1.415(18)
C49 C53 1.419(19)
C49 C50 1.46(2)
C50 C51 1.32(2)
C51 C52 1.44(2)
C52 C53 1.43(2)
C53 C54 1.449(18)
C54 C55 1.393(16)
C54 C57 1.416(19)
C55 C56 1.374(18)
C56 C59 1.359(19)
C57 C58 1.35(2)
C58 C59 1.38(2)
C62 C65 1.356(19)
C62 C63 1.40(2)
C63 C64 1.36(2)
C64 C67 1.41(2)
C65 C66 1.42(2)
C66 C67 1.36(2)
C67 C68 1.454(19)
C68 C69 1.427(19)
C68 C72 1.43(2)
C69 C70 1.42(2)
C70 C71 1.43(2)
C71 C72 1.42(2)
C73 C74 1.399(18)
C73 C77 1.433(16)
C74 C75 1.417(19)
C75 C76 1.412(16)
C76 C77 1.415(17)
C78 C83 1.368(19)
C78 C79 1.403(19)
C79 C80 1.404(18)
C80 C81 1.34(2)
C81 C82 1.39(2)
C82 C83 1.37(2)
C85 C90 1.361(17)
C85 C86 1.388(16)
C86 C87 1.374(18)
C87 C88 1.382(18)
C88 C89 1.39(2)
C89 C90 1.407(18)
C98 C103 1.36(2)
C98 C99 1.42(2)
C99 C100 1.366(18)
C100 C101 1.40(2)
C101 C102 1.38(2)
C102 C103 1.371(19)
C104 C108 1.44(2)
C104 C105 1.45(2)
C105 C106 1.42(2)
C106 C107 1.47(2)
C107 C108 1.35(2)
C109 C113 1.40(2)
C109 C110 1.44(2)
C110 C111 1.40(2)
C111 C112 1.42(3)
C112 C113 1.40(2)
C113 C114 1.344(19)
C113 C214 1.793(19)
O5 C117 1.35(2)
O5 C120 1.38(3)
C114 C115 1.397(4)
C114 C119 1.397(4)
C115 C116 1.397(4)
C116 C117 1.397(4)
C117 C118 1.397(4)
C118 C119 1.397(4)
O15 C217 1.32(2)
O15 C220 1.45(4)
C214 C215 1.397(5)
C214 C219 1.397(5)
C215 C216 1.397(5)
C216 C217 1.397(5)
C217 C218 1.397(5)
C218 C219 1.397(5)
C192 C197 1.37(4)
C192 C193 1.40(4)
C193 C194 1.40(4)
C194 C195 1.32(4)
C195 C196 1.42(4)
C196 C197 1.36(4)
C292 C297 1.29(6)
C292 C293 1.49(7)
C293 C294 1.37(6)
C294 C295 1.22(5)
C295 C296 1.44(4)
C296 C297 1.37(6)
C94 Cl10 1.800(2)
C94 Cl8 1.800(2)
C94 Cl9 1.800(2)
C95 Cl13 1.795(10)
C95 Cl12 1.796(10)
C95 Cl11 1.797(10)
